data_7252046
loop_
_publ_author_name
'Antonio, Marina'
'Terrestre, Gustavo'
'Barolin, Sebastian Andres'
'Maggio, Ruben Mariano'

_publ_section_title
;
 A novel naproxen potassium dihydrate: Single-crystal structure and
 solid-state characterization of the dihydrate and its anhydrous form with
 improved dissolution properties
;
_journal_name_full CrystEngComm
_journal_paper_doi 10.1039/D6CE00184J
_journal_year 2026
_chemical_formula_moiety 'C14 H13 K O3'
_chemical_formula_sum 'C14 H13 K O3'
_chemical_formula_weight 268.352
_space_group_IT_number 2
_space_group_name_Hall '-P 1'
_space_group_name_H-M_alt 'P -1'
_symmetry_cell_setting triclinic
_symmetry_Int_Tables_number 2
_symmetry_space_group_name_Hall '-P 1'
_symmetry_space_group_name_H-M 'P -1'
_audit_creation_method expo2.3
_audit_update_record
;
2026-05-13 deposited with the CCDC.	2026-05-28 downloaded from the CCDC.
;
_cell_angle_alpha 97.16(16)
_cell_angle_beta 94.52(19)
_cell_angle_gamma 72.74(19)
_cell_formula_units_Z 2
_cell_length_a 14.24(5)
_cell_length_b 10.34(4)
_cell_length_c 6.28(2)
_cell_measurement_temperature 297(2)
_cell_volume 875(5)
_diffrn_ambient_temperature 297(2)
_diffrn_measurement_device_type 'Bruker D2 Phaser Bragg-Brentano diffractometer'
_diffrn_radiation_type 'Cu K\a~1~'
_diffrn_radiation_wavelength 1.540590
_exptl_absorpt_coefficient_mu 2.602
_exptl_crystal_density_diffrn 1.018
_exptl_crystal_density_method 'not measured'
_exptl_crystal_description powder
_pd_meas_2theta_range_max 50.062
_pd_meas_2theta_range_min 5.002
_pd_proc_ls_prof_R_factor 0.33173
_pd_proc_ls_prof_wR_expected 0.03284
_pd_proc_ls_prof_wR_factor 0.41555
_pd_proc_number_of_points 1115
_refine_ls_goodness_of_fit_all 12.65561
_refine_ls_hydrogen_treatment constr
_refine_ls_number_parameters 21
_refine_ls_number_reflns 311
_refine_ls_number_restraints 0
_refine_ls_restrained_S_all 12.65561
_refine_ls_R_I_factor 0.84350
_reflns_d_resolution_high 13.589
_reflns_d_resolution_low 1.810
_reflns_limit_h_max 7
_reflns_limit_h_min 0
_reflns_limit_k_max 5
_reflns_limit_k_min -5
_reflns_limit_l_max 3
_reflns_limit_l_min -3
_reflns_number_total 311
_cod_data_source_file d6ce00184j2.cif
_cod_data_source_block NAPK_ANH
_cod_database_code 7252046

loop_
_symmetry_equiv_pos_site_id
_symmetry_equiv_pos_as_xyz
1 'x, y, z'
2 '-x, -y, -z'

loop_
_atom_site_type_symbol
_atom_site_label
_atom_site_fract_x
_atom_site_fract_y
_atom_site_fract_z
_atom_site_U_iso_or_equiv
_atom_site_occupancy
_atom_site_adp_type
K K1 -0.0164 1.3109 1.1506 0.0127 1.0000 Uiso
O O1 0.4264 0.1544 1.1171 0.0380 1.0000 Uiso
O O2 0.0685 1.0910 0.8953 0.0380 1.0000 Uiso
O O3 0.1262 0.9385 1.1266 0.0380 1.0000 Uiso
C C1 0.3954 0.2853 1.0709 0.0380 1.0000 Uiso
C C2 0.4320 0.3758 1.2142 0.0380 1.0000 Uiso
H H1 0.4749 0.3428 1.3264 0.0456 1.0000 Uiso
C C3 0.4054 0.5121 1.1914 0.0380 1.0000 Uiso
H H2 0.4308 0.5699 1.2871 0.0456 1.0000 Uiso
C C4 0.3392 0.5655 1.0230 0.0380 1.0000 Uiso
C C5 0.3038 0.4748 0.8739 0.0380 1.0000 Uiso
C C6 0.3331 0.3341 0.9043 0.0380 1.0000 Uiso
H H3 0.3093 0.2740 0.8091 0.0456 1.0000 Uiso
C C7 0.3074 0.7059 0.9979 0.0380 1.0000 Uiso
H H4 0.3293 0.7655 1.0975 0.0456 1.0000 Uiso
C C8 0.2456 0.7569 0.8325 0.0380 1.0000 Uiso
C C9 0.2117 0.6637 0.6869 0.0380 1.0000 Uiso
H H5 0.1687 0.6960 0.5743 0.0456 1.0000 Uiso
C C10 0.2403 0.5283 0.7068 0.0380 1.0000 Uiso
H H6 0.2171 0.4701 0.6069 0.0456 1.0000 Uiso
C C11 0.3804 0.1195 1.2892 0.0380 1.0000 Uiso
H H7 0.3945 0.0226 1.2829 0.0456 1.0000 Uiso
H H8 0.3108 0.1588 1.2759 0.0456 1.0000 Uiso
H H9 0.4049 0.1534 1.4235 0.0456 1.0000 Uiso
C C12 0.2096 0.9056 0.7996 0.0380 1.0000 Uiso
H H10 0.1824 0.9128 0.6526 0.0456 1.0000 Uiso
C C13 0.2896 0.9799 0.8286 0.0380 1.0000 Uiso
H H11 0.3075 0.9918 0.9782 0.0456 1.0000 Uiso
H H12 0.2652 1.0670 0.7748 0.0456 1.0000 Uiso
H H13 0.3460 0.9274 0.7517 0.0456 1.0000 Uiso
C C14 0.1279 0.9868 0.9521 0.0380 1.0000 Uiso

loop_
_atom_type_symbol
_atom_type_description
_atom_type_scat_source
H Hydrogen 'International Tables Vol C Tables 4.2.6.8 and 6.1.1.4'
C Carbon 'International Tables Vol C Tables 4.2.6.8 and 6.1.1.4'
O Oxygen 'International Tables Vol C Tables 4.2.6.8 and 6.1.1.4'
K Potassium 'International Tables Vol C Tables 4.2.6.8 and 6.1.1.4'

loop_
_geom_angle_atom_site_label_1
_geom_angle_atom_site_label_2
_geom_angle_atom_site_label_3
_geom_angle
_geom_angle_site_symmetry_1
_geom_angle_site_symmetry_3
O2 K1 O3 34.97 . .
O2 K1 O3 51.99 . 2_577
K1 O2 C14 125.90 . .
O3 K1 O3 60.82 . 2_577
K1 O3 K1 119.18 . 2_577
K1 O3 C14 68.17 . .
C1 O1 C11 117.51 . .
O1 C1 C2 114.51 . .
O1 C1 C6 126.37 . .
O1 C11 H7 110.11 . .
O1 C11 H8 109.59 . .
O1 C11 H9 109.33 . .
O2 C14 O3 124.82 . .
O2 C14 C12 118.52 . .
K1 O3 C14 90.54 2_577 .
O3 C14 C12 116.65 . .
C2 C1 C6 119.12 . .
C1 C2 H1 119.31 . .
C1 C2 C3 121.27 . .
C1 C6 C5 121.50 . .
C1 C6 H3 119.05 . .
H1 C2 C3 119.42 . .
C2 C3 H2 119.85 . .
C2 C3 C4 120.63 . .
H2 C3 C4 119.51 . .
C3 C4 C5 118.63 . .
C3 C4 C7 122.40 . .
C5 C4 C7 118.97 . .
C4 C5 C6 118.80 . .
C4 C5 C10 118.03 . .
C4 C7 H4 118.93 . .
C4 C7 C8 122.39 . .
C6 C5 C10 123.15 . .
C5 C6 H3 119.45 . .
C5 C10 C9 121.42 . .
C5 C10 H6 119.10 . .
H4 C7 C8 118.69 . .
C7 C8 C9 117.16 . .
C7 C8 C12 124.24 . .
C9 C8 C12 118.58 . .
C8 C9 H5 118.87 . .
C8 C9 C10 122.01 . .
C8 C12 H10 107.89 . .
C8 C12 C13 114.83 . .
C8 C12 C14 112.52 . .
H5 C9 C10 119.12 . .
C9 C10 H6 119.48 . .
H7 C11 H8 108.76 . .
H7 C11 H9 109.37 . .
H8 C11 H9 109.66 . .
H10 C12 C13 107.04 . .
H10 C12 C14 107.86 . .
C13 C12 C14 106.37 . .
C12 C13 H11 108.77 . .
C12 C13 H12 110.07 . .
C12 C13 H13 109.89 . .
H11 C13 H12 109.69 . .
H11 C13 H13 109.59 . .
H12 C13 H13 108.82 . .

loop_
_geom_bond_atom_site_label_1
_geom_bond_atom_site_label_2
_geom_bond_distance
_geom_bond_site_symmetry_2
K1 O2 2.639573 .
K1 O3 3.772798 .
K1 O3 3.601963 2_577
O1 C1 1.353528 .
O1 C11 1.441125 .
O2 C14 1.229385 .
O3 K1 3.601963 2_577
O3 C14 1.263341 .
C1 C2 1.401342 .
C1 C6 1.362044 .
C2 H1 0.924524 .
C2 C3 1.369521 .
C3 H2 0.924196 .
C3 C4 1.411408 .
C4 C5 1.412682 .
C4 C7 1.411977 .
C5 C6 1.422717 .
C5 C10 1.386983 .
C6 H3 0.926291 .
C7 H4 0.925154 .
C7 C8 1.359319 .
C8 C9 1.408425 .
C8 C12 1.504972 .
C9 H5 0.924742 .
C9 C10 1.356225 .
C10 H6 0.925481 .
C11 H7 0.958157 .
C11 H8 0.954603 .
C11 H9 0.952770 .
C12 H10 0.975523 .
C12 C13 1.540969 .
C12 C14 1.539760 .
C13 H11 0.956456 .
C13 H12 0.957135 .
C13 H13 0.954059 .

loop_
_geom_torsion_atom_site_label_1
_geom_torsion_atom_site_label_2
_geom_torsion_atom_site_label_3
_geom_torsion_atom_site_label_4
_geom_torsion
_geom_torsion_site_symmetry_1
_geom_torsion_site_symmetry_2
_geom_torsion_site_symmetry_3
_geom_torsion_site_symmetry_4
O3 K1 O2 C14 -15.78 . . . .
O3 K1 O2 C14 -107.93 2_577 . . .
O2 K1 O3 K1 -64.40 . . . 2_577
O2 K1 O3 C14 13.35 . . . .
O3 K1 O3 K1 0.00 2_577 . . 2_577
O3 K1 O3 C14 77.75 2_577 . . .
C11 O1 C1 C2 77.28 . . . .
C11 O1 C1 C6 -101.93 . . . .
C1 O1 C11 H7 164.57 . . . .
C1 O1 C11 H8 44.97 . . . .
C1 O1 C11 H9 -75.24 . . . .
K1 O2 C14 O3 34.53 . . . .
K1 O2 C14 C12 -146.94 . . . .
K1 O3 C14 O2 -20.25 . . . .
K1 O3 C14 C12 161.20 . . . .
K1 O3 C14 O2 101.19 2_577 . . .
K1 O3 C14 C12 -77.37 2_577 . . .
O1 C1 C2 H1 1.47 . . . .
O1 C1 C2 C3 -178.41 . . . .
C6 C1 C2 H1 -179.26 . . . .
C6 C1 C2 C3 0.86 . . . .
O1 C1 C6 C5 178.63 . . . .
O1 C1 C6 H3 -1.26 . . . .
C2 C1 C6 C5 -0.55 . . . .
C2 C1 C6 H3 179.56 . . . .
C1 C2 C3 H2 -179.51 . . . .
C1 C2 C3 C4 0.58 . . . .
H1 C2 C3 H2 0.61 . . . .
H1 C2 C3 C4 -179.31 . . . .
C2 C3 C4 C5 -2.28 . . . .
C2 C3 C4 C7 177.95 . . . .
H2 C3 C4 C5 177.80 . . . .
H2 C3 C4 C7 -1.97 . . . .
C3 C4 C5 C6 2.54 . . . .
C3 C4 C5 C10 -178.76 . . . .
C7 C4 C5 C6 -177.68 . . . .
C7 C4 C5 C10 1.02 . . . .
C3 C4 C7 H4 -1.77 . . . .
C3 C4 C7 C8 178.29 . . . .
C5 C4 C7 H4 178.46 . . . .
C5 C4 C7 C8 -1.48 . . . .
C4 C5 C6 C1 -1.17 . . . .
C4 C5 C6 H3 178.72 . . . .
C10 C5 C6 C1 -179.79 . . . .
C10 C5 C6 H3 0.10 . . . .
C4 C5 C10 C9 -0.67 . . . .
C4 C5 C10 H6 179.28 . . . .
C6 C5 C10 C9 177.96 . . . .
C6 C5 C10 H6 -2.09 . . . .
C4 C7 C8 C9 1.47 . . . .
C4 C7 C8 C12 179.84 . . . .
H4 C7 C8 C9 -178.47 . . . .
H4 C7 C8 C12 -0.10 . . . .
C7 C8 C9 H5 178.92 . . . .
C7 C8 C9 C10 -1.08 . . . .
C12 C8 C9 H5 0.45 . . . .
C12 C8 C9 C10 -179.55 . . . .
C7 C8 C12 H10 164.26 . . . .
C7 C8 C12 C13 45.01 . . . .
C7 C8 C12 C14 -76.87 . . . .
C9 C8 C12 H10 -17.38 . . . .
C9 C8 C12 C13 -136.64 . . . .
C9 C8 C12 C14 101.49 . . . .
C8 C9 C10 C5 0.71 . . . .
C8 C9 C10 H6 -179.24 . . . .
H5 C9 C10 C5 -179.29 . . . .
H5 C9 C10 H6 0.76 . . . .
C8 C12 C13 H11 -72.66 . . . .
C8 C12 C13 H12 167.14 . . . .
C8 C12 C13 H13 47.31 . . . .
H10 C12 C13 H11 167.62 . . . .
H10 C12 C13 H12 47.42 . . . .
H10 C12 C13 H13 -72.41 . . . .
C14 C12 C13 H11 52.50 . . . .
C14 C12 C13 H12 -67.70 . . . .
C14 C12 C13 H13 172.47 . . . .
C8 C12 C14 O2 -153.51 . . . .
C8 C12 C14 O3 25.14 . . . .
H10 C12 C14 O2 -34.63 . . . .
H10 C12 C14 O3 144.02 . . . .
C13 C12 C14 O2 79.93 . . . .
C13 C12 C14 O3 -101.42 . . . .
